data_4037376
loop_
_publ_author_name
'Kise, Naoki'
'Hamada, Yusuke'
'Sakurai, Toshihiko'

_publ_section_title
;
 Electroreductive Intermolecular Coupling of Coumarins with Benzophenones:
 Synthesis of 4-(2-Hydroxyphenyl)-5,5-diaryl-\g-butyrolactones,
 2-(2,2-Diaryl-2,3-dihydrobenzofuran-3-yl)acetic Acids, and
 4-(Diarylmethyl)coumarins.
;
_journal_issue 22
_journal_name_full 'The Journal of organic chemistry'
_journal_page_first 11043
_journal_page_last 11056
_journal_paper_doi 10.1021/acs.joc.6b02056
_journal_volume 81
_journal_year 2016
_chemical_formula_moiety 'C23 H20 O3'
_chemical_formula_sum 'C23 H20 O3'
_chemical_formula_weight 344.39
_chemical_melting_point 441.0(10)
_chemical_name_systematic
; 
(3R*,4S*)-4-(2-hydroxyphenyl)-3-methyl-5,5-diphenyldihydrofuran-2(3H)-one
;
_space_group_IT_number 1
_space_group_name_Hall 'P 1'
_space_group_name_H-M_alt 'P 1'
_symmetry_cell_setting triclinic
_symmetry_space_group_name_Hall 'P 1'
_symmetry_space_group_name_H-M 'P 1'
_atom_sites_solution_hydrogens geom
_atom_sites_solution_primary direct
_atom_sites_solution_secondary difmap
_audit_creation_method SHELXL-97
_cell_angle_alpha 73.534(10)
_cell_angle_beta 89.493(10)
_cell_angle_gamma 67.705(10)
_cell_formula_units_Z 2
_cell_length_a 9.3736(19)
_cell_length_b 9.757(2)
_cell_length_c 11.672(2)
_cell_measurement_reflns_used 2514
_cell_measurement_temperature 298(2)
_cell_measurement_theta_max 25.9
_cell_measurement_theta_min 3.4
_cell_volume 941.3(3)
_computing_cell_refinement PROCESS-AUTO
_computing_data_collection PROCESS-AUTO
_computing_data_reduction PROCESS-AUTO
_computing_publication_material yadokari-XG
_computing_structure_refinement 'SHELXL-97 (Sheldrick, 1997)'
_computing_structure_solution 'SHELXS-97 (Sheldrick, 1990)'
_diffrn_ambient_temperature 298(2)
_diffrn_detector_area_resol_mean 10.00
_diffrn_measured_fraction_theta_full 0.984
_diffrn_measured_fraction_theta_max 0.984
_diffrn_measurement_device_type 'Rigaku RAXIS-RAPID'
_diffrn_measurement_method \w
_diffrn_radiation_monochromator graphite
_diffrn_radiation_source 'fine-focus sealed tube'
_diffrn_radiation_type MoK\a
_diffrn_radiation_wavelength 0.71075
_diffrn_reflns_av_R_equivalents 0.0558
_diffrn_reflns_av_sigmaI/netI 0.0820
_diffrn_reflns_limit_h_max 12
_diffrn_reflns_limit_h_min -12
_diffrn_reflns_limit_k_max 12
_diffrn_reflns_limit_k_min -12
_diffrn_reflns_limit_l_max 14
_diffrn_reflns_limit_l_min -15
_diffrn_reflns_number 8956
_diffrn_reflns_theta_full 27.39
_diffrn_reflns_theta_max 27.39
_diffrn_reflns_theta_min 3.15
_exptl_absorpt_coefficient_mu 0.080
_exptl_absorpt_correction_T_max 0.9882
_exptl_absorpt_correction_T_min 0.9651
_exptl_absorpt_correction_type multi-scan
_exptl_absorpt_process_details
;
    Higashi, T. (1995). Program for Absorption Correction.
    Rigaku Corporation, Tokyo, Japan.
;
_exptl_crystal_colour colorless
_exptl_crystal_density_diffrn 1.215
_exptl_crystal_density_method 'not measured'
_exptl_crystal_description block
_exptl_crystal_F_000 364
_exptl_crystal_size_max 0.45
_exptl_crystal_size_mid 0.35
_exptl_crystal_size_min 0.15
_refine_diff_density_max 0.251
_refine_diff_density_min -0.170
_refine_diff_density_rms 0.045
_refine_ls_abs_structure_details 'Flack H D (1983), Acta Cryst. A39, 876-881'
_refine_ls_abs_structure_Flack 1.9(15)
_refine_ls_extinction_method none
_refine_ls_goodness_of_fit_ref 1.018
_refine_ls_hydrogen_treatment refall
_refine_ls_matrix_type full
_refine_ls_number_parameters 482
_refine_ls_number_reflns 6799
_refine_ls_number_restraints 3
_refine_ls_restrained_S_all 1.018
_refine_ls_R_factor_all 0.1235
_refine_ls_R_factor_gt 0.0642
_refine_ls_shift/su_max 0.000
_refine_ls_shift/su_mean 0.000
_refine_ls_structure_factor_coef Fsqd
_refine_ls_weighting_details 'calc w=1/[\s^2^(Fo^2^)+(0.0800P)^2^+0.0000P] where P=(Fo^2^+2Fc^2^)/3'
_refine_ls_weighting_scheme calc
_refine_ls_wR_factor_gt 0.1510
_refine_ls_wR_factor_ref 0.1655
_reflns_number_gt 3434
_reflns_number_total 6799
_reflns_threshold_expression >2sigma(I)
_cod_data_source_file jo-2016-02056y-File008.cif
_cod_data_source_block trans-6g
_cod_depositor_comments
;
The following automatic conversions were performed:

data item '_chemical_melting_point' value '440-442' was changed to
'441.0(10)' -- the average value was taken and precision was
estimated.

Automatic conversion script
Id: cif_fix_values 6909 2019-04-08 15:41:33Z antanas 
;
_cod_original_cell_volume 941.2(4)
_cod_database_code 4037376

loop_
_symmetry_equiv_pos_as_xyz
'x, y, z'

loop_
_atom_site_label
_atom_site_type_symbol
_atom_site_fract_x
_atom_site_fract_y
_atom_site_fract_z
_atom_site_U_iso_or_equiv
_atom_site_adp_type
_atom_site_occupancy
_atom_site_symmetry_multiplicity
_atom_site_calc_flag
_atom_site_refinement_flags
O1 O 0.0560(3) 0.3379(3) -0.3643(3) 0.0614(8) Uani 1 1 d .
C1 C -0.0153(5) 0.4481(5) -0.3115(5) 0.0621(12) Uani 1 1 d .
O2 O -0.0630(5) 0.5830(4) -0.3687(4) 0.0944(12) Uani 1 1 d .
C2 C -0.0219(5) 0.3816(5) -0.1837(4) 0.0525(10) Uani 1 1 d .
H1 H 0.0654 0.3822 -0.1385 0.063 Uiso 1 1 calc R
C3 C -0.1708(7) 0.4722(6) -0.1395(6) 0.105(2) Uani 1 1 d .
H2 H -0.1852 0.5794 -0.1600 0.157 Uiso 1 1 calc R
H3 H -0.1643 0.4303 -0.0538 0.157 Uiso 1 1 calc R
H4 H -0.2569 0.4641 -0.1767 0.157 Uiso 1 1 calc R
C4 C 0.0068(4) 0.2104(4) -0.1705(4) 0.0469(10) Uani 1 1 d .
H5 H -0.0948 0.2074 -0.1845 0.056 Uiso 1 1 calc R
C5 C 0.0770(5) 0.1013(4) -0.0461(4) 0.0496(10) Uani 1 1 d .
C6 C 0.0038(6) 0.0100(5) 0.0215(4) 0.0608(12) Uani 1 1 d .
O3 O -0.1363(4) 0.0237(4) -0.0290(3) 0.0856(11) Uani 1 1 d .
H6 H -0.1845 -0.0067 0.0244 0.128 Uiso 1 1 calc R
C7 C 0.0706(8) -0.0912(6) 0.1366(5) 0.0810(17) Uani 1 1 d .
H7 H 0.0216 -0.1521 0.1815 0.097 Uiso 1 1 calc R
C8 C 0.2067(9) -0.0993(7) 0.1812(6) 0.104(2) Uani 1 1 d .
H8 H 0.2522 -0.1683 0.2567 0.125 Uiso 1 1 calc R
C9 C 0.2801(7) -0.0080(8) 0.1179(5) 0.0904(17) Uani 1 1 d .
H9 H 0.3724 -0.0129 0.1511 0.108 Uiso 1 1 calc R
C10 C 0.2160(5) 0.0885(5) 0.0071(4) 0.0639(12) Uani 1 1 d .
H10 H 0.2665 0.1492 -0.0358 0.077 Uiso 1 1 calc R
C11 C 0.0970(4) 0.1798(4) -0.2821(4) 0.0477(10) Uani 1 1 d .
C12 C 0.2734(4) 0.1027(5) -0.2511(4) 0.0479(10) Uani 1 1 d .
C13 C 0.3668(5) 0.1840(6) -0.2751(5) 0.0653(13) Uani 1 1 d .
H11 H 0.3238 0.2902 -0.3147 0.078 Uiso 1 1 calc R
C14 C 0.5263(6) 0.1086(8) -0.2406(5) 0.0864(17) Uani 1 1 d .
H12 H 0.5887 0.1650 -0.2571 0.104 Uiso 1 1 calc R
C15 C 0.5915(6) -0.0476(7) -0.1827(6) 0.0845(17) Uani 1 1 d .
H13 H 0.6972 -0.0971 -0.1569 0.101 Uiso 1 1 calc R
C16 C 0.5005(6) -0.1288(6) -0.1635(5) 0.0747(14) Uani 1 1 d .
H14 H 0.5459 -0.2356 -0.1267 0.090 Uiso 1 1 calc R
C17 C 0.3420(5) -0.0593(5) -0.1964(4) 0.0568(11) Uani 1 1 d .
H15 H 0.2820 -0.1183 -0.1828 0.068 Uiso 1 1 calc R
C18 C 0.0459(5) 0.0952(5) -0.3519(4) 0.0501(10) Uani 1 1 d .
C19 C 0.0969(6) 0.0980(7) -0.4643(4) 0.0787(15) Uani 1 1 d .
H16 H 0.1563 0.1552 -0.4942 0.094 Uiso 1 1 calc R
C20 C 0.0625(6) 0.0201(7) -0.5316(5) 0.0781(15) Uani 1 1 d .
H17 H 0.0959 0.0261 -0.6075 0.094 Uiso 1 1 calc R
C21 C -0.0234(6) -0.0698(6) -0.4866(5) 0.0779(16) Uani 1 1 d .
H18 H -0.0430 -0.1279 -0.5306 0.093 Uiso 1 1 calc R
C22 C -0.0781(6) -0.0717(6) -0.3780(5) 0.0687(13) Uani 1 1 d .
H19 H -0.1393 -0.1272 -0.3492 0.082 Uiso 1 1 calc R
C23 C -0.0420(5) 0.0096(5) -0.3102(4) 0.0578(11) Uani 1 1 d .
H20 H -0.0779 0.0061 -0.2353 0.069 Uiso 1 1 calc R
O4 O 0.6230(3) 0.1681(3) 0.1423(3) 0.0647(8) Uani 1 1 d .
C24 C 0.6516(5) 0.0485(6) 0.2443(5) 0.0666(13) Uani 1 1 d .
O5 O 0.7173(5) -0.0813(4) 0.2360(4) 0.0977(12) Uani 1 1 d .
C25 C 0.5975(5) 0.1020(5) 0.3475(4) 0.0582(12) Uani 1 1 d .
H21 H 0.6868 0.1027 0.3901 0.070 Uiso 1 1 calc R
C26 C 0.5328(7) -0.0018(6) 0.4381(6) 0.0940(18) Uani 1 1 d .
H22 H 0.4436 -0.0033 0.3997 0.141 Uiso 1 1 calc R
H23 H 0.5037 0.0386 0.5047 0.141 Uiso 1 1 calc R
H24 H 0.6109 -0.1055 0.4666 0.141 Uiso 1 1 calc R
C27 C 0.4850(5) 0.2729(4) 0.2911(4) 0.0504(10) Uani 1 1 d .
H25 H 0.3826 0.2725 0.2756 0.060 Uiso 1 1 calc R
C28 C 0.4672(5) 0.3747(5) 0.3715(4) 0.0516(11) Uani 1 1 d .
C29 C 0.3233(5) 0.4597(5) 0.3992(4) 0.0610(12) Uani 1 1 d .
O6 O 0.1975(3) 0.4415(4) 0.3529(3) 0.0757(10) Uani 1 1 d .
H26 H 0.1171 0.4985 0.3716 0.114 Uiso 1 1 calc R
C30 C 0.3030(7) 0.5574(5) 0.4684(4) 0.0680(13) Uani 1 1 d .
H27 H 0.2045 0.6148 0.4843 0.082 Uiso 1 1 calc R
C31 C 0.4323(10) 0.5680(6) 0.5133(5) 0.0882(18) Uani 1 1 d .
H28 H 0.4198 0.6353 0.5588 0.106 Uiso 1 1 calc R
C32 C 0.5798(8) 0.4818(8) 0.4929(5) 0.0912(18) Uani 1 1 d .
H29 H 0.6663 0.4876 0.5263 0.109 Uiso 1 1 calc R
C33 C 0.5956(6) 0.3866(6) 0.4215(4) 0.0688(13) Uani 1 1 d .
H30 H 0.6943 0.3288 0.4063 0.083 Uiso 1 1 calc R
C34 C 0.5435(4) 0.3202(4) 0.1665(4) 0.0481(10) Uani 1 1 d .
C35 C 0.6612(5) 0.3928(5) 0.1641(4) 0.0513(10) Uani 1 1 d .
C36 C 0.6094(5) 0.5507(5) 0.1430(4) 0.0647(12) Uani 1 1 d .
H31 H 0.5037 0.6118 0.1271 0.078 Uiso 1 1 calc R
C37 C 0.7146(7) 0.6192(7) 0.1452(5) 0.0838(16) Uani 1 1 d .
H32 H 0.6786 0.7261 0.1313 0.101 Uiso 1 1 calc R
C38 C 0.8668(7) 0.5332(8) 0.1671(6) 0.0978(19) Uani 1 1 d .
H33 H 0.9355 0.5812 0.1677 0.117 Uiso 1 1 calc R
C39 C 0.9243(6) 0.3735(8) 0.1890(6) 0.0945(19) Uani 1 1 d .
H34 H 1.0306 0.3146 0.2038 0.113 Uiso 1 1 calc R
C40 C 0.8202(5) 0.3031(6) 0.1883(5) 0.0719(14) Uani 1 1 d .
H35 H 0.8568 0.1959 0.2040 0.086 Uiso 1 1 calc R
C41 C 0.4209(5) 0.4136(5) 0.0599(4) 0.0513(11) Uani 1 1 d .
C42 C 0.2754(6) 0.5153(6) 0.0691(5) 0.0724(13) Uani 1 1 d .
H36 H 0.2467 0.5228 0.1442 0.087 Uiso 1 1 calc R
C43 C 0.1699(7) 0.6077(6) -0.0335(5) 0.0817(15) Uani 1 1 d .
H37 H 0.0719 0.6768 -0.0264 0.098 Uiso 1 1 calc R
C44 C 0.2104(9) 0.5965(6) -0.1433(6) 0.0862(18) Uani 1 1 d .
H38 H 0.1400 0.6573 -0.2114 0.103 Uiso 1 1 calc R
C45 C 0.3548(9) 0.4960(8) -0.1538(5) 0.0936(19) Uani 1 1 d .
H39 H 0.3821 0.4895 -0.2295 0.112 Uiso 1 1 calc R
C46 C 0.4575(7) 0.4066(6) -0.0566(5) 0.0766(15) Uani 1 1 d .
H40 H 0.5549 0.3387 -0.0660 0.092 Uiso 1 1 calc R
O7 O 0.9283(6) 0.6388(6) 0.3943(4) 0.1323(18) Uani 1 1 d .

loop_
_atom_site_aniso_label
_atom_site_aniso_U_11
_atom_site_aniso_U_22
_atom_site_aniso_U_33
_atom_site_aniso_U_23
_atom_site_aniso_U_13
_atom_site_aniso_U_12
O1 0.0668(19) 0.0556(19) 0.0534(17) -0.0040(16) 0.0053(15) -0.0242(15)
C1 0.060(3) 0.043(3) 0.086(4) -0.027(3) -0.001(3) -0.018(2)
O2 0.129(3) 0.038(2) 0.094(3) 0.0008(18) 0.000(2) -0.024(2)
C2 0.054(2) 0.056(3) 0.048(2) -0.019(2) 0.000(2) -0.020(2)
C3 0.102(4) 0.066(4) 0.119(5) -0.029(3) 0.035(4) -0.003(3)
C4 0.040(2) 0.046(2) 0.058(3) -0.021(2) 0.0063(19) -0.0162(18)
C5 0.057(3) 0.037(2) 0.051(3) -0.018(2) 0.006(2) -0.0109(19)
C6 0.074(3) 0.054(3) 0.058(3) -0.018(2) 0.026(3) -0.027(2)
O3 0.091(3) 0.100(3) 0.102(3) -0.042(2) 0.046(2) -0.068(2)
C7 0.122(5) 0.060(3) 0.058(3) -0.019(3) 0.040(4) -0.032(3)
C8 0.117(6) 0.084(4) 0.057(4) -0.007(3) 0.004(4) 0.009(4)
C9 0.089(4) 0.113(5) 0.053(3) -0.032(3) 0.006(3) -0.017(4)
C10 0.066(3) 0.081(3) 0.045(3) -0.014(2) 0.002(2) -0.033(3)
C11 0.054(2) 0.036(2) 0.045(2) -0.0027(18) 0.004(2) -0.0150(19)
C12 0.045(2) 0.053(3) 0.051(2) -0.015(2) 0.0080(19) -0.025(2)
C13 0.066(3) 0.065(3) 0.079(3) -0.026(2) 0.015(3) -0.037(3)
C14 0.056(3) 0.116(5) 0.098(4) -0.026(4) 0.015(3) -0.050(4)
C15 0.052(3) 0.100(5) 0.102(4) -0.037(4) -0.002(3) -0.026(3)
C16 0.059(3) 0.067(3) 0.082(4) -0.027(3) 0.008(3) -0.004(3)
C17 0.044(3) 0.051(3) 0.070(3) -0.021(2) -0.005(2) -0.009(2)
C18 0.044(2) 0.050(2) 0.055(3) -0.018(2) 0.002(2) -0.014(2)
C19 0.079(3) 0.120(4) 0.058(3) -0.044(3) 0.020(3) -0.049(3)
C20 0.078(3) 0.106(4) 0.053(3) -0.033(3) 0.007(3) -0.033(3)
C21 0.062(3) 0.066(3) 0.091(4) -0.034(3) -0.028(3) -0.002(3)
C22 0.079(3) 0.067(3) 0.064(3) -0.029(3) -0.004(3) -0.026(3)
C23 0.059(3) 0.054(3) 0.064(3) -0.023(2) -0.001(2) -0.022(2)
O4 0.0638(19) 0.0566(19) 0.072(2) -0.0272(18) 0.0020(17) -0.0160(16)
C24 0.049(3) 0.065(3) 0.082(4) -0.029(3) -0.005(3) -0.012(2)
O5 0.106(3) 0.050(2) 0.123(3) -0.037(2) -0.003(2) -0.0079(19)
C25 0.052(3) 0.060(3) 0.064(3) -0.021(2) -0.008(2) -0.022(2)
C26 0.088(4) 0.077(4) 0.094(4) -0.004(3) 0.011(3) -0.024(3)
C27 0.042(2) 0.049(2) 0.058(3) -0.018(2) 0.000(2) -0.0136(19)
C28 0.060(3) 0.046(2) 0.041(2) -0.0075(19) 0.005(2) -0.017(2)
C29 0.061(3) 0.061(3) 0.049(3) -0.007(2) 0.006(2) -0.018(2)
O6 0.0460(18) 0.092(2) 0.080(2) -0.0294(19) 0.0168(18) -0.0152(17)
C30 0.085(4) 0.058(3) 0.056(3) -0.021(2) 0.022(3) -0.020(3)
C31 0.157(6) 0.076(4) 0.051(3) -0.034(3) 0.041(4) -0.057(4)
C32 0.123(5) 0.126(5) 0.055(3) -0.034(3) 0.009(3) -0.077(4)
C33 0.064(3) 0.092(4) 0.059(3) -0.034(3) 0.000(2) -0.032(3)
C34 0.047(2) 0.041(2) 0.052(2) -0.015(2) -0.003(2) -0.0119(19)
C35 0.049(3) 0.066(3) 0.044(2) -0.020(2) 0.003(2) -0.025(2)
C36 0.057(3) 0.064(3) 0.079(3) -0.028(3) 0.008(2) -0.027(2)
C37 0.078(4) 0.082(4) 0.099(4) -0.019(3) -0.004(3) -0.046(3)
C38 0.087(5) 0.109(5) 0.120(5) -0.032(4) 0.001(4) -0.064(4)
C39 0.058(3) 0.125(6) 0.121(5) -0.056(4) 0.023(3) -0.045(4)
C40 0.053(3) 0.075(3) 0.090(4) -0.027(3) 0.011(3) -0.026(3)
C41 0.057(3) 0.055(3) 0.046(2) -0.015(2) -0.005(2) -0.026(2)
C42 0.066(3) 0.075(3) 0.063(3) -0.019(3) -0.006(3) -0.016(3)
C43 0.086(4) 0.076(4) 0.066(4) -0.008(3) -0.012(3) -0.023(3)
C44 0.117(5) 0.063(3) 0.076(4) 0.009(3) -0.037(4) -0.053(4)
C45 0.133(6) 0.115(5) 0.051(3) -0.022(3) -0.002(4) -0.070(5)
C46 0.098(4) 0.087(4) 0.059(3) -0.022(3) 0.026(3) -0.052(3)
O7 0.107(3) 0.150(4) 0.088(3) -0.037(3) 0.003(2) 0.007(3)

loop_
_atom_type_symbol
_atom_type_description
_atom_type_scat_dispersion_real
_atom_type_scat_dispersion_imag
_atom_type_scat_source
C C 0.0033 0.0016 'International Tables Vol C Tables 4.2.6.8 and 6.1.1.4'
H H 0.0000 0.0000 'International Tables Vol C Tables 4.2.6.8 and 6.1.1.4'
O O 0.0106 0.0060 'International Tables Vol C Tables 4.2.6.8 and 6.1.1.4'

loop_
_geom_angle_atom_site_label_1
_geom_angle_atom_site_label_2
_geom_angle_atom_site_label_3
_geom_angle
C1 O1 C11 112.5(3)
O2 C1 O1 120.3(5)
O2 C1 C2 127.7(5)
O1 C1 C2 112.0(4)
C1 C2 C3 113.0(4)
C1 C2 C4 103.8(4)
C3 C2 C4 115.3(4)
C1 C2 H1 108.2
C3 C2 H1 108.2
C4 C2 H1 108.2
C2 C3 H2 109.5
C2 C3 H3 109.5
H2 C3 H3 109.5
C2 C3 H4 109.5
H2 C3 H4 109.5
H3 C3 H4 109.5
C5 C4 C2 113.2(3)
C5 C4 C11 119.0(3)
C2 C4 C11 103.2(3)
C5 C4 H5 106.9
C2 C4 H5 106.9
C11 C4 H5 106.9
C10 C5 C6 116.9(4)
C10 C5 C4 122.0(4)
C6 C5 C4 121.1(4)
O3 C6 C5 117.7(4)
O3 C6 C7 121.8(5)
C5 C6 C7 120.5(5)
C6 O3 H6 109.5
C8 C7 C6 119.2(5)
C8 C7 H7 120.4
C6 C7 H7 120.4
C7 C8 C9 121.7(6)
C7 C8 H8 119.1
C9 C8 H8 119.1
C10 C9 C8 118.9(6)
C10 C9 H9 120.6
C8 C9 H9 120.6
C9 C10 C5 122.7(5)
C9 C10 H10 118.6
C5 C10 H10 118.6
O1 C11 C18 105.5(3)
O1 C11 C12 108.6(3)
C18 C11 C12 109.6(3)
O1 C11 C4 102.7(3)
C18 C11 C4 116.5(3)
C12 C11 C4 113.2(3)
C13 C12 C17 118.8(4)
C13 C12 C11 122.9(4)
C17 C12 C11 118.3(3)
C12 C13 C14 120.4(5)
C12 C13 H11 119.8
C14 C13 H11 119.8
C15 C14 C13 120.5(5)
C15 C14 H12 119.7
C13 C14 H12 119.7
C16 C15 C14 119.0(5)
C16 C15 H13 120.5
C14 C15 H13 120.5
C15 C16 C17 122.5(5)
C15 C16 H14 118.8
C17 C16 H14 118.8
C16 C17 C12 118.6(4)
C16 C17 H15 120.7
C12 C17 H15 120.7
C23 C18 C19 117.7(4)
C23 C18 C11 124.7(4)
C19 C18 C11 117.6(4)
C20 C19 C18 121.9(5)
C20 C19 H16 119.1
C18 C19 H16 119.1
C19 C20 C21 119.7(5)
C19 C20 H17 120.1
C21 C20 H17 120.1
C22 C21 C20 119.6(5)
C22 C21 H18 120.2
C20 C21 H18 120.2
C21 C22 C23 119.7(5)
C21 C22 H19 120.1
C23 C22 H19 120.1
C18 C23 C22 121.2(5)
C18 C23 H20 119.4
C22 C23 H20 119.4
C24 O4 C34 110.7(4)
O5 C24 O4 116.7(5)
O5 C24 C25 131.2(5)
O4 C24 C25 112.1(4)
C24 C25 C26 114.4(4)
C24 C25 C27 104.0(4)
C26 C25 C27 116.1(4)
C24 C25 H21 107.3
C26 C25 H21 107.3
C27 C25 H21 107.3
C25 C26 H22 109.5
C25 C26 H23 109.5
H22 C26 H23 109.5
C25 C26 H24 109.5
H22 C26 H24 109.5
H23 C26 H24 109.5
C28 C27 C25 114.3(3)
C28 C27 C34 117.8(3)
C25 C27 C34 103.2(3)
C28 C27 H25 107.0
C25 C27 H25 107.0
C34 C27 H25 107.0
C29 C28 C33 116.9(4)
C29 C28 C27 121.4(4)
C33 C28 C27 121.7(4)
C30 C29 C28 122.7(5)
C30 C29 O6 121.1(4)
C28 C29 O6 116.2(4)
C29 O6 H26 109.5
C31 C30 C29 118.3(5)
C31 C30 H27 120.9
C29 C30 H27 120.9
C30 C31 C32 121.9(5)
C30 C31 H28 119.0
C32 C31 H28 119.0
C31 C32 C33 118.2(5)
C31 C32 H29 120.9
C33 C32 H29 120.9
C32 C33 C28 121.9(5)
C32 C33 H30 119.0
C28 C33 H30 119.0
O4 C34 C41 103.0(3)
O4 C34 C35 107.7(3)
C41 C34 C35 110.0(3)
O4 C34 C27 102.9(3)
C41 C34 C27 116.7(3)
C35 C34 C27 115.1(3)
C36 C35 C40 119.0(4)
C36 C35 C34 119.0(4)
C40 C35 C34 121.9(4)
C35 C36 C37 120.2(4)
C35 C36 H31 119.9
C37 C36 H31 119.9
C38 C37 C36 120.6(5)
C38 C37 H32 119.7
C36 C37 H32 119.7
C37 C38 C39 121.2(5)
C37 C38 H33 119.4
C39 C38 H33 119.4
C38 C39 C40 118.8(5)
C38 C39 H34 120.6
C40 C39 H34 120.6
C39 C40 C35 120.2(5)
C39 C40 H35 119.9
C35 C40 H35 119.9
C42 C41 C46 117.1(4)
C42 C41 C34 122.9(4)
C46 C41 C34 119.9(4)
C41 C42 C43 120.7(5)
C41 C42 H36 119.7
C43 C42 H36 119.7
C44 C43 C42 120.0(6)
C44 C43 H37 120.0
C42 C43 H37 120.0
C43 C44 C45 120.0(5)
C43 C44 H38 120.0
C45 C44 H38 120.0
C46 C45 C44 120.9(6)
C46 C45 H39 119.5
C44 C45 H39 119.5
C45 C46 C41 121.3(5)
C45 C46 H40 119.3
C41 C46 H40 119.3

loop_
_geom_bond_atom_site_label_1
_geom_bond_atom_site_label_2
_geom_bond_distance
O1 C1 1.343(5)
O1 C11 1.472(4)
C1 O2 1.199(5)
C1 C2 1.459(7)
C2 C3 1.518(6)
C2 C4 1.550(6)
C2 H1 0.9800
C3 H2 0.9600
C3 H3 0.9600
C3 H4 0.9600
C4 C5 1.511(6)
C4 C11 1.584(6)
C4 H5 0.9800
C5 C10 1.394(6)
C5 C6 1.394(6)
C6 O3 1.388(6)
C6 C7 1.401(7)
O3 H6 0.8200
C7 C8 1.349(9)
C7 H7 0.9300
C8 C9 1.377(9)
C8 H8 0.9300
C9 C10 1.347(7)
C9 H9 0.9300
C10 H10 0.9300
C11 C18 1.504(6)
C11 C12 1.530(5)
C12 C13 1.368(6)
C12 C17 1.408(6)
C13 C14 1.395(7)
C13 H11 0.9300
C14 C15 1.367(7)
C14 H12 0.9300
C15 C16 1.347(7)
C15 H13 0.9300
C16 C17 1.383(6)
C16 H14 0.9300
C17 H15 0.9300
C18 C23 1.378(6)
C18 C19 1.389(6)
C19 C20 1.352(7)
C19 H16 0.9300
C20 C21 1.401(8)
C20 H17 0.9300
C21 C22 1.361(7)
C21 H18 0.9300
C22 C23 1.390(6)
C22 H19 0.9300
C23 H20 0.9300
O4 C24 1.353(6)
O4 C34 1.494(5)
C24 O5 1.212(6)
C24 C25 1.458(7)
C25 C26 1.536(7)
C25 C27 1.543(6)
C25 H21 0.9800
C26 H22 0.9600
C26 H23 0.9600
C26 H24 0.9600
C27 C28 1.515(6)
C27 C34 1.558(6)
C27 H25 0.9800
C28 C29 1.381(6)
C28 C33 1.399(6)
C29 C30 1.376(7)
C29 O6 1.391(6)
O6 H26 0.8200
C30 C31 1.375(8)
C30 H27 0.9300
C31 C32 1.379(9)
C31 H28 0.9300
C32 C33 1.383(8)
C32 H29 0.9300
C33 H30 0.9300
C34 C41 1.512(5)
C34 C35 1.517(6)
C35 C36 1.374(6)
C35 C40 1.395(6)
C36 C37 1.390(7)
C36 H31 0.9300
C37 C38 1.335(8)
C37 H32 0.9300
C38 C39 1.386(8)
C38 H33 0.9300
C39 C40 1.391(7)
C39 H34 0.9300
C40 H35 0.9300
C41 C42 1.373(6)
C41 C46 1.413(6)
C42 C43 1.399(7)
C42 H36 0.9300
C43 C44 1.355(8)
C43 H37 0.9300
C44 C45 1.366(9)
C44 H38 0.9300
C45 C46 1.341(8)
C45 H39 0.9300
C46 H40 0.9300

loop_
_geom_torsion_atom_site_label_1
_geom_torsion_atom_site_label_2
_geom_torsion_atom_site_label_3
_geom_torsion_atom_site_label_4
_geom_torsion
C11 O1 C1 O2 -176.1(4)
C11 O1 C1 C2 4.7(5)
O2 C1 C2 C3 36.8(7)
O1 C1 C2 C3 -144.1(4)
O2 C1 C2 C4 162.4(5)
O1 C1 C2 C4 -18.5(4)
C1 C2 C4 C5 153.5(3)
C3 C2 C4 C5 -82.4(5)
C1 C2 C4 C11 23.6(4)
C3 C2 C4 C11 147.7(4)
C2 C4 C5 C10 -56.4(5)
C11 C4 C5 C10 65.0(5)
C2 C4 C5 C6 122.6(4)
C11 C4 C5 C6 -115.9(4)
C10 C5 C6 O3 178.7(4)
C4 C5 C6 O3 -0.4(6)
C10 C5 C6 C7 -1.2(6)
C4 C5 C6 C7 179.7(4)
O3 C6 C7 C8 -179.8(5)
C5 C6 C7 C8 0.1(7)
C6 C7 C8 C9 1.5(9)
C7 C8 C9 C10 -1.9(9)
C8 C9 C10 C5 0.7(8)
C6 C5 C10 C9 0.8(7)
C4 C5 C10 C9 180.0(5)
C1 O1 C11 C18 133.5(3)
C1 O1 C11 C12 -109.1(4)
C1 O1 C11 C4 11.0(4)
C5 C4 C11 O1 -147.3(3)
C2 C4 C11 O1 -20.9(4)
C5 C4 C11 C18 98.0(4)
C2 C4 C11 C18 -135.7(3)
C5 C4 C11 C12 -30.4(5)
C2 C4 C11 C12 95.9(4)
O1 C11 C12 C13 13.6(6)
C18 C11 C12 C13 128.4(4)
C4 C11 C12 C13 -99.7(5)
O1 C11 C12 C17 -165.7(3)
C18 C11 C12 C17 -51.0(5)
C4 C11 C12 C17 81.0(4)
C17 C12 C13 C14 -3.1(7)
C11 C12 C13 C14 177.5(4)
C12 C13 C14 C15 0.2(8)
C13 C14 C15 C16 2.5(8)
C14 C15 C16 C17 -2.3(8)
C15 C16 C17 C12 -0.6(8)
C13 C12 C17 C16 3.3(6)
C11 C12 C17 C16 -177.3(4)
O1 C11 C18 C23 -130.6(4)
C12 C11 C18 C23 112.6(4)
C4 C11 C18 C23 -17.5(6)
O1 C11 C18 C19 52.4(5)
C12 C11 C18 C19 -64.3(5)
C4 C11 C18 C19 165.6(4)
C23 C18 C19 C20 0.0(7)
C11 C18 C19 C20 177.2(5)
C18 C19 C20 C21 -1.7(8)
C19 C20 C21 C22 3.2(8)
C20 C21 C22 C23 -3.0(7)
C19 C18 C23 C22 0.2(6)
C11 C18 C23 C22 -176.7(4)
C21 C22 C23 C18 1.3(7)
C34 O4 C24 O5 -179.4(4)
C34 O4 C24 C25 -0.2(5)
O5 C24 C25 C26 -36.6(7)
O4 C24 C25 C26 144.4(4)
O5 C24 C25 C27 -164.3(5)
O4 C24 C25 C27 16.7(5)
C24 C25 C27 C28 -154.4(4)
C26 C25 C27 C28 78.9(5)
C24 C25 C27 C34 -25.3(4)
C26 C25 C27 C34 -151.9(4)
C25 C27 C28 C29 -125.1(4)
C34 C27 C28 C29 113.5(4)
C25 C27 C28 C33 54.7(5)
C34 C27 C28 C33 -66.7(5)
C33 C28 C29 C30 2.7(6)
C27 C28 C29 C30 -177.6(4)
C33 C28 C29 O6 -177.4(4)
C27 C28 C29 O6 2.4(6)
C28 C29 C30 C31 -1.3(6)
O6 C29 C30 C31 178.8(4)
C29 C30 C31 C32 -1.3(7)
C30 C31 C32 C33 2.3(8)
C31 C32 C33 C28 -0.8(8)
C29 C28 C33 C32 -1.6(7)
C27 C28 C33 C32 178.6(4)
C24 O4 C34 C41 -137.9(3)
C24 O4 C34 C35 105.8(4)
C24 O4 C34 C27 -16.2(4)
C28 C27 C34 O4 151.8(3)
C25 C27 C34 O4 24.9(4)
C28 C27 C34 C41 -96.2(4)
C25 C27 C34 C41 136.8(3)
C28 C27 C34 C35 34.9(5)
C25 C27 C34 C35 -92.0(4)
O4 C34 C35 C36 158.1(4)
C41 C34 C35 C36 46.5(5)
C27 C34 C35 C36 -87.8(5)
O4 C34 C35 C40 -25.0(5)
C41 C34 C35 C40 -136.6(4)
C27 C34 C35 C40 89.1(5)
C40 C35 C36 C37 0.3(7)
C34 C35 C36 C37 177.4(5)
C35 C36 C37 C38 0.4(9)
C36 C37 C38 C39 -0.4(10)
C37 C38 C39 C40 -0.3(10)
C38 C39 C40 C35 1.0(9)
C36 C35 C40 C39 -1.0(7)
C34 C35 C40 C39 -178.0(5)
O4 C34 C41 C42 142.9(4)
C35 C34 C41 C42 -102.5(5)
C27 C34 C41 C42 31.1(6)
O4 C34 C41 C46 -41.7(5)
C35 C34 C41 C46 73.0(5)
C27 C34 C41 C46 -153.5(4)
C46 C41 C42 C43 -0.3(7)
C34 C41 C42 C43 175.2(4)
C41 C42 C43 C44 0.5(8)
C42 C43 C44 C45 -0.5(8)
C43 C44 C45 C46 0.5(8)
C44 C45 C46 C41 -0.4(8)
C42 C41 C46 C45 0.3(7)
C34 C41 C46 C45 -175.4(5)
